data_1568749
loop_
_publ_author_name
'Sarcevic, Julijan'
'Heitkemper, Tobias'
'Ruth, Paul Niklas'
'Na&#xdf;, Leonard'
'Kubis, Maximilian'
'Stalke, Dietmar'
'Sindlinger, Christian P.'

_publ_section_title
;
 A donor-supported silavinylidene and silylium ylides: boroles as a
 flexible platform for versatile Si(ii) chemistry.
;
_journal_issue 19
_journal_name_full 'Chemical science'
_journal_page_first 5148
_journal_page_last 5159
_journal_paper_doi 10.1039/d3sc00808h
_journal_volume 14
_journal_year 2023
_chemical_formula_moiety '4(C66 H99 B N2 Si3), (O C4 H10)'
_chemical_formula_sum 'C67 H101.5 B N2 O0.25 Si3'
_chemical_formula_weight 1034.08
_space_group_crystal_system monoclinic
_space_group_IT_number 14
_space_group_name_Hall '-P 2yn'
_space_group_name_H-M_alt 'P 1 21/n 1'
_atom_sites_solution_hydrogens geom
_atom_sites_solution_primary direct
_audit_creation_method
;FinalCif V113 by Daniel Kratzert, Freiburg 2023,
https://dkratzert.de/finalcif.html
;
_audit_update_record
;
2023-02-01 deposited with the CCDC.	2023-03-31 downloaded from the CCDC.
;
_cell_angle_alpha 90
_cell_angle_beta 110.1790(10)
_cell_angle_gamma 90
_cell_formula_units_Z 4
_cell_length_a 14.8214(11)
_cell_length_b 26.3082(18)
_cell_length_c 17.7522(13)
_cell_measurement_reflns_used 6362
_cell_measurement_temperature 100(2)
_cell_measurement_theta_max 20.32
_cell_measurement_theta_min 2.21
_cell_volume 6497.1(8)
_computing_cell_refinement 'Bruker SAINT'
_computing_data_collection 'Bruker SMART'
_computing_data_reduction SAINT
_computing_molecular_graphics 'ShelXle (H\"ubschle, 2011)'
_computing_structure_refinement 'SHELXL-2018/3 (Sheldrick, 2018)'
_computing_structure_solution 'SHELXT 2018/2 (Sheldrick, 2018)'
_diffrn_ambient_environment N~2~
_diffrn_ambient_temperature 100(2)
_diffrn_detector 'Bruker APEX'
_diffrn_detector_type CCD
_diffrn_measured_fraction_theta_full 1.000
_diffrn_measured_fraction_theta_max 1.000
_diffrn_measurement_device_type 'Bruker Apex CCD'
_diffrn_measurement_specimen_support 'glass fiber'
_diffrn_radiation_probe x-ray
_diffrn_radiation_type MoK\a
_diffrn_radiation_wavelength 0.71073
_diffrn_reflns_av_R_equivalents 0.1290
_diffrn_reflns_av_unetI/netI 0.0537
_diffrn_reflns_Laue_measured_fraction_full 1.000
_diffrn_reflns_Laue_measured_fraction_max 1.000
_diffrn_reflns_limit_h_max 18
_diffrn_reflns_limit_h_min -18
_diffrn_reflns_limit_k_max 32
_diffrn_reflns_limit_k_min -32
_diffrn_reflns_limit_l_max 22
_diffrn_reflns_limit_l_min -22
_diffrn_reflns_number 157989
_diffrn_reflns_point_group_measured_fraction_full 1.000
_diffrn_reflns_point_group_measured_fraction_max 1.000
_diffrn_reflns_theta_full 25.242
_diffrn_reflns_theta_max 26.373
_diffrn_reflns_theta_min 1.548
_exptl_absorpt_coefficient_mu 0.112
_exptl_absorpt_correction_T_max 0.7454
_exptl_absorpt_correction_T_min 0.6821
_exptl_absorpt_correction_type multi-scan
_exptl_absorpt_process_details
;SADABS-2016/2 - Bruker AXS area detector scaling and absorption correction:
Krause, L., Herbst-Irmer, R., Sheldrick G.M. & Stalke D., J. Appl. Cryst. 48
(2015) 3-10
;
_exptl_crystal_colour red
_exptl_crystal_density_diffrn 1.057
_exptl_crystal_description block
_exptl_crystal_F_000 2266
_exptl_crystal_recrystallization_method 'from ether solutions'
_exptl_crystal_size_max 0.300
_exptl_crystal_size_mid 0.300
_exptl_crystal_size_min 0.300
_refine_diff_density_max 0.360
_refine_diff_density_min -0.272
_refine_diff_density_rms 0.051
_refine_ls_extinction_method none
_refine_ls_goodness_of_fit_ref 1.039
_refine_ls_hydrogen_treatment constr
_refine_ls_matrix_type full
_refine_ls_number_parameters 754
_refine_ls_number_reflns 13292
_refine_ls_number_restraints 216
_refine_ls_restrained_S_all 1.043
_refine_ls_R_factor_all 0.0821
_refine_ls_R_factor_gt 0.0503
_refine_ls_shift/su_max 0.000
_refine_ls_shift/su_mean 0.000
_refine_ls_structure_factor_coef Fsqd
_refine_ls_weighting_details 'w=1/[\s^2^(Fo^2^)+(0.0401P)^2^+4.7954P] where P=(Fo^2^+2Fc^2^)/3'
_refine_ls_weighting_scheme calc
_refine_ls_wR_factor_gt 0.1099
_refine_ls_wR_factor_ref 0.1269
_reflns_Friedel_coverage 0.000
_reflns_number_gt 9488
_reflns_number_total 13292
_reflns_threshold_expression 'I > 2\s(I)'
_cod_data_source_file d3sc00808h2.cif
_cod_data_source_block sad_a_CCDC5
_cod_depositor_comments 'Adding full bibliography for 1568738--1568749.cif.'
_cod_original_sg_symbol_H-M 'P 21/n'
_cod_original_formula_sum 'C67 H101.50 B N2 O0.25 Si3'
_cod_database_code 1568749
_shelx_shelxl_version_number 2018/3
_shelx_space_group_comment
;
The symmetry employed for this shelxl refinement is uniquely defined
by the following loop, which should always be used as a source of
symmetry information in preference to the above space-group names.
They are only intended as comments.
;
_shelx_estimated_absorpt_t_min 0.967
_shelx_estimated_absorpt_t_max 0.967
_diffrn_measurement_ambient_temperature_device_make 'Oxford Cryostream'

loop_
_space_group_symop_operation_xyz
'x, y, z'
'-x+1/2, y+1/2, -z+1/2'
'-x, -y, -z'
'x-1/2, -y-1/2, z-1/2'

loop_
_atom_site_label
_atom_site_type_symbol
_atom_site_fract_x
_atom_site_fract_y
_atom_site_fract_z
_atom_site_U_iso_or_equiv
_atom_site_adp_type
_atom_site_occupancy
_atom_site_site_symmetry_order
_atom_site_calc_flag
_atom_site_refinement_flags_posn
_atom_site_refinement_flags_adp
_atom_site_refinement_flags_occupancy
_atom_site_disorder_assembly
_atom_site_disorder_group
Si1 Si 0.24910(4) 0.43601(2) 0.32913(3) 0.01826(13) Uani 1 1 d . . . . .
N1 N 0.21434(12) 0.43716(6) 0.48140(10) 0.0199(4) Uani 1 1 d . . . . .
C1 C 0.28802(14) 0.37590(7) 0.30530(11) 0.0169(4) Uani 1 1 d . . . . .
C2 C 0.34107(14) 0.37353(7) 0.24859(11) 0.0162(4) Uani 1 1 d . . . . .
Si3 Si 0.21192(4) 0.25156(2) 0.19598(4) 0.02341(14) Uani 1 1 d . . . . .
C3 C 0.35632(14) 0.32528(7) 0.22811(12) 0.0176(4) Uani 1 1 d . . . . .
C4 C 0.31803(14) 0.28485(7) 0.27210(12) 0.0181(4) Uani 1 1 d . . . . .
C5 C 0.22514(16) 0.30156(8) 0.38591(13) 0.0240(5) Uani 1 1 d . . . . .
H5A H 0.171333 0.324103 0.382823 0.036 Uiso 1 1 calc R U . . .
H5B H 0.272335 0.302277 0.440472 0.036 Uiso 1 1 calc R U . . .
H5C H 0.201306 0.266792 0.372445 0.036 Uiso 1 1 calc R U . . .
C6 C 0.17779(14) 0.42340(7) 0.40284(12) 0.0177(4) Uani 1 1 d . . . . .
C7 C 0.14325(16) 0.43736(9) 0.51556(13) 0.0272(5) Uani 1 1 d . . . . .
H7 H 0.151400 0.445314 0.569716 0.033 Uiso 1 1 calc R U . . .
C8 C 0.06119(16) 0.42428(9) 0.45817(14) 0.0288(5) Uani 1 1 d . . . . .
H8 H 0.000067 0.420981 0.463922 0.035 Uiso 1 1 calc R U . . .
C9 C 0.52531(16) 0.27904(9) 0.38759(14) 0.0315(5) Uani 1 1 d . . . . .
H9A H 0.551449 0.291027 0.347038 0.047 Uiso 1 1 calc R U . . .
H9B H 0.573108 0.257711 0.426766 0.047 Uiso 1 1 calc R U . . .
H9C H 0.509724 0.308282 0.415044 0.047 Uiso 1 1 calc R U . . .
C10 C 0.38252(18) 0.20943(9) 0.42034(14) 0.0342(6) Uani 1 1 d . . . . .
H10A H 0.319353 0.193196 0.397824 0.051 Uiso 1 1 calc R U . . .
H10B H 0.380772 0.234936 0.460052 0.051 Uiso 1 1 calc R U . . .
H10C H 0.431056 0.183661 0.446253 0.051 Uiso 1 1 calc R U . . .
C11 C 0.44163(18) 0.18532(9) 0.28288(15) 0.0350(6) Uani 1 1 d . . . . .
H11A H 0.387879 0.161255 0.268610 0.052 Uiso 1 1 calc R U . . .
H11B H 0.500153 0.168399 0.317483 0.052 Uiso 1 1 calc R U . . .
H11C H 0.451298 0.197319 0.233957 0.052 Uiso 1 1 calc R U . . .
C12 C 0.11369(16) 0.29900(9) 0.15242(14) 0.0326(5) Uani 1 1 d . . . . .
H12A H 0.138834 0.327982 0.131123 0.049 Uiso 1 1 calc R U . . .
H12B H 0.089554 0.310786 0.194300 0.049 Uiso 1 1 calc R U . . .
H12C H 0.061221 0.283083 0.109015 0.049 Uiso 1 1 calc R U . . .
C13 C 0.16651(18) 0.19746(9) 0.24169(15) 0.0346(6) Uani 1 1 d . . . . .
H13A H 0.104745 0.185696 0.203884 0.052 Uiso 1 1 calc R U . . .
H13B H 0.157985 0.208900 0.291353 0.052 Uiso 1 1 calc R U . . .
H13C H 0.213044 0.169514 0.253749 0.052 Uiso 1 1 calc R U . . .
C14 C 0.23841(18) 0.22304(9) 0.10919(14) 0.0337(6) Uani 1 1 d . . . . .
H14A H 0.184097 0.201872 0.077671 0.050 Uiso 1 1 calc R U . . .
H14B H 0.296484 0.202074 0.129269 0.050 Uiso 1 1 calc R U . . .
H14C H 0.248508 0.250241 0.075231 0.050 Uiso 1 1 calc R U . . .
C15 C 0.39528(14) 0.31527(7) 0.16248(12) 0.0182(4) Uani 1 1 d . . . . .
C16 C 0.47851(15) 0.28740(8) 0.17188(13) 0.0234(5) Uani 1 1 d . . . . .
H16 H 0.511426 0.271889 0.222219 0.028 Uiso 1 1 calc R U . . .
C18 C 0.46467(15) 0.30440(8) 0.03588(12) 0.0232(5) Uani 1 1 d . . . . .
H18 H 0.488163 0.300595 -0.007283 0.028 Uiso 1 1 calc R U . . .
C19 C 0.38116(15) 0.33250(8) 0.02388(12) 0.0199(4) Uani 1 1 d . . . . .
C20 C 0.34787(14) 0.33705(8) 0.08797(12) 0.0191(4) Uani 1 1 d . . . . .
H20 H 0.290590 0.355754 0.080456 0.023 Uiso 1 1 calc R U . . .
C17 C 0.51490(15) 0.28161(8) 0.10975(12) 0.0244(5) Uani 1 1 d D U . . .
C21 C 0.60634(16) 0.25049(10) 0.12116(13) 0.0359(6) Uani 1 1 d D U . . .
C22 C 0.6700(6) 0.2819(5) 0.0808(6) 0.049(2) Uani 0.54(2) 1 d D U P A 1
H22A H 0.636462 0.283686 0.022649 0.074 Uiso 0.54(2) 1 calc R U P A 1
H22B H 0.732120 0.264959 0.091877 0.074 Uiso 0.54(2) 1 calc R U P A 1
H22C H 0.680460 0.316385 0.103068 0.074 Uiso 0.54(2) 1 calc R U P A 1
C23 C 0.5844(8) 0.2002(4) 0.0824(8) 0.056(2) Uani 0.54(2) 1 d D U P A 1
H23A H 0.549262 0.204566 0.024878 0.084 Uiso 0.54(2) 1 calc R U P A 1
H23B H 0.544895 0.180757 0.106506 0.084 Uiso 0.54(2) 1 calc R U P A 1
H23C H 0.644472 0.181857 0.090075 0.084 Uiso 0.54(2) 1 calc R U P A 1
C24 C 0.6685(12) 0.2462(8) 0.2095(6) 0.036(3) Uani 0.54(2) 1 d D U P A 1
H24A H 0.730843 0.231384 0.214068 0.054 Uiso 0.54(2) 1 calc R U P A 1
H24B H 0.636307 0.224346 0.237135 0.054 Uiso 0.54(2) 1 calc R U P A 1
H24C H 0.678253 0.280045 0.233961 0.054 Uiso 0.54(2) 1 calc R U P A 1
C22B C 0.6535(9) 0.2594(7) 0.0610(6) 0.057(3) Uani 0.46(2) 1 d D U P A 2
H22D H 0.610307 0.248856 0.007856 0.086 Uiso 0.46(2) 1 calc R U P A 2
H22E H 0.713193 0.239715 0.075468 0.086 Uiso 0.46(2) 1 calc R U P A 2
H22F H 0.668295 0.295691 0.059830 0.086 Uiso 0.46(2) 1 calc R U P A 2
C23B C 0.5723(8) 0.1919(3) 0.1111(9) 0.052(2) Uani 0.46(2) 1 d D U P A 2
H23D H 0.524637 0.186761 0.057470 0.078 Uiso 0.46(2) 1 calc R U P A 2
H23E H 0.543735 0.183478 0.151734 0.078 Uiso 0.46(2) 1 calc R U P A 2
H23F H 0.627975 0.169921 0.117986 0.078 Uiso 0.46(2) 1 calc R U P A 2
C24B C 0.6780(13) 0.2543(9) 0.2061(6) 0.032(3) Uani 0.46(2) 1 d D U P A 2
H24D H 0.732216 0.231441 0.212049 0.047 Uiso 0.46(2) 1 calc R U P A 2
H24E H 0.646570 0.244647 0.244294 0.047 Uiso 0.46(2) 1 calc R U P A 2
H24F H 0.701467 0.289349 0.216661 0.047 Uiso 0.46(2) 1 calc R U P A 2
C25 C 0.32481(16) 0.35840(8) -0.05583(12) 0.0233(5) Uani 1 1 d . . . . .
C26 C 0.22364(18) 0.33558(11) -0.08891(15) 0.0429(7) Uani 1 1 d . . . . .
H26A H 0.186994 0.352474 -0.139415 0.064 Uiso 1 1 calc R U . . .
H26B H 0.191037 0.340519 -0.049917 0.064 Uiso 1 1 calc R U . . .
H26C H 0.228172 0.299150 -0.098562 0.064 Uiso 1 1 calc R U . . .
C27 C 0.3710(2) 0.35176(11) -0.11943(15) 0.0451(7) Uani 1 1 d . . . . .
H27A H 0.332230 0.369301 -0.168664 0.068 Uiso 1 1 calc R U . . .
H27B H 0.374566 0.315490 -0.130653 0.068 Uiso 1 1 calc R U . . .
H27C H 0.435895 0.366203 -0.100001 0.068 Uiso 1 1 calc R U . . .
C28 C 0.3164(2) 0.41521(9) -0.04123(15) 0.0455(7) Uani 1 1 d . . . . .
H28A H 0.279175 0.431815 -0.091825 0.068 Uiso 1 1 calc R U . . .
H28B H 0.380817 0.430254 -0.020399 0.068 Uiso 1 1 calc R U . . .
H28C H 0.283963 0.419964 -0.002104 0.068 Uiso 1 1 calc R U . . .
C29 C 0.38052(14) 0.41855(7) 0.21910(11) 0.0165(4) Uani 1 1 d . . . . .
C30 C 0.47803(14) 0.41872(8) 0.22849(11) 0.0181(4) Uani 1 1 d . . . . .
H30 H 0.516826 0.390785 0.254685 0.022 Uiso 1 1 calc R U . . .
C31 C 0.51992(15) 0.45802(8) 0.20106(12) 0.0200(4) Uani 1 1 d . . . . .
C32 C 0.46231(16) 0.49984(8) 0.16571(12) 0.0229(5) Uani 1 1 d . . . . .
H32 H 0.490279 0.527483 0.147222 0.027 Uiso 1 1 calc R U . . .
C33 C 0.36580(16) 0.50211(8) 0.15690(12) 0.0218(5) Uani 1 1 d . . . . .
C34 C 0.32540(15) 0.46030(8) 0.18281(11) 0.0187(4) Uani 1 1 d . . . . .
H34 H 0.258771 0.460590 0.175324 0.022 Uiso 1 1 calc R U . . .
C35 C 0.62501(16) 0.45689(9) 0.20608(13) 0.0259(5) Uani 1 1 d . . . . .
C36 C 0.67822(16) 0.41031(10) 0.25131(15) 0.0333(6) Uani 1 1 d . . . . .
H36A H 0.647751 0.379409 0.223041 0.050 Uiso 1 1 calc R U . . .
H36B H 0.675632 0.410142 0.305736 0.050 Uiso 1 1 calc R U . . .
H36C H 0.745414 0.411488 0.254193 0.050 Uiso 1 1 calc R U . . .
C37 C 0.62797(18) 0.45525(10) 0.12078(14) 0.0365(6) Uani 1 1 d . . . . .
H37A H 0.596178 0.424254 0.093835 0.055 Uiso 1 1 calc R U . . .
H37B H 0.694994 0.455393 0.123081 0.055 Uiso 1 1 calc R U . . .
H37C H 0.594652 0.485054 0.090821 0.055 Uiso 1 1 calc R U . . .
C38 C 0.67732(18) 0.50446(10) 0.24985(17) 0.0408(6) Uani 1 1 d . . . . .
H38A H 0.744235 0.503843 0.251880 0.061 Uiso 1 1 calc R U . . .
H38B H 0.675774 0.505001 0.304589 0.061 Uiso 1 1 calc R U . . .
H38C H 0.645371 0.534902 0.221030 0.061 Uiso 1 1 calc R U . . .
C39 C 0.30274(17) 0.54818(8) 0.11997(13) 0.0267(5) Uani 1 1 d . . . . .
C40 C 0.2253(2) 0.53248(10) 0.04165(15) 0.0515(8) Uani 1 1 d . . . . .
H40A H 0.183554 0.561620 0.018939 0.077 Uiso 1 1 calc R U . . .
H40B H 0.186847 0.504820 0.052052 0.077 Uiso 1 1 calc R U . . .
H40C H 0.255550 0.520907 0.003577 0.077 Uiso 1 1 calc R U . . .
C41 C 0.3601(2) 0.59233(10) 0.10210(19) 0.0488(8) Uani 1 1 d . . . . .
H41A H 0.389682 0.581212 0.063314 0.073 Uiso 1 1 calc R U . . .
H41B H 0.410366 0.602994 0.151866 0.073 Uiso 1 1 calc R U . . .
H41C H 0.316808 0.620945 0.079715 0.073 Uiso 1 1 calc R U . . .
C42 C 0.25562(17) 0.56715(8) 0.17878(14) 0.0275(5) Uani 1 1 d . . . . .
H42A H 0.213080 0.595786 0.154902 0.041 Uiso 1 1 calc R U . . .
H42B H 0.305442 0.578236 0.228529 0.041 Uiso 1 1 calc R U . . .
H42C H 0.218074 0.539602 0.190675 0.041 Uiso 1 1 calc R U . . .
C43 C 0.30950(15) 0.45797(8) 0.52165(12) 0.0214(5) Uani 1 1 d . . . . .
C44 C 0.32282(17) 0.51035(9) 0.51345(13) 0.0264(5) Uani 1 1 d . . . . .
C45 C 0.41320(18) 0.53020(9) 0.55648(14) 0.0326(6) Uani 1 1 d . . . . .
H45 H 0.425252 0.565315 0.551795 0.039 Uiso 1 1 calc R U . . .
C46 C 0.48524(18) 0.49992(10) 0.60557(14) 0.0350(6) Uani 1 1 d . . . . .
H46 H 0.546008 0.514333 0.634870 0.042 Uiso 1 1 calc R U . . .
C47 C 0.46965(17) 0.44878(10) 0.61243(13) 0.0314(5) Uani 1 1 d . . . . .
H47 H 0.520289 0.428352 0.646301 0.038 Uiso 1 1 calc R U . . .
C48 C 0.38125(16) 0.42633(9) 0.57078(12) 0.0249(5) Uani 1 1 d . . . . .
C49 C 0.24356(18) 0.54499(9) 0.46193(14) 0.0302(5) Uani 1 1 d . . . . .
H49 H 0.188861 0.522933 0.429812 0.036 Uiso 1 1 calc R U . . .
C50 C 0.2063(2) 0.58012(10) 0.51327(16) 0.0423(6) Uani 1 1 d . . . . .
H50A H 0.152332 0.600224 0.478397 0.063 Uiso 1 1 calc R U . . .
H50B H 0.257913 0.602957 0.544365 0.063 Uiso 1 1 calc R U . . .
H50C H 0.184598 0.559687 0.549965 0.063 Uiso 1 1 calc R U . . .
C51 C 0.2756(2) 0.57618(9) 0.40271(16) 0.0413(6) Uani 1 1 d . . . . .
H51A H 0.299976 0.553275 0.370613 0.062 Uiso 1 1 calc R U . . .
H51B H 0.326545 0.599804 0.432473 0.062 Uiso 1 1 calc R U . . .
H51C H 0.220764 0.595401 0.367188 0.062 Uiso 1 1 calc R U . . .
C52 C 0.36687(17) 0.37004(9) 0.57997(13) 0.0286(5) Uani 1 1 d . . . . .
H52 H 0.300291 0.361080 0.544231 0.034 Uiso 1 1 calc R U . . .
C53 C 0.3758(2) 0.35682(10) 0.66620(14) 0.0412(6) Uani 1 1 d . . . . .
H53A H 0.326585 0.375197 0.680598 0.062 Uiso 1 1 calc R U . . .
H53B H 0.439701 0.366644 0.702770 0.062 Uiso 1 1 calc R U . . .
H53C H 0.366938 0.320156 0.670464 0.062 Uiso 1 1 calc R U . . .
C54 C 0.43765(18) 0.33931(10) 0.55234(16) 0.0414(6) Uani 1 1 d . . . . .
H54A H 0.425400 0.345926 0.495343 0.062 Uiso 1 1 calc R U . . .
H54B H 0.429209 0.302994 0.560235 0.062 Uiso 1 1 calc R U . . .
H54C H 0.503583 0.349378 0.583790 0.062 Uiso 1 1 calc R U . . .
C55 C 0.00892(14) 0.40780(8) 0.30997(13) 0.0224(5) Uani 1 1 d . . . . .
C56 C -0.03702(14) 0.36064(8) 0.29249(13) 0.0216(5) Uani 1 1 d . . . . .
C57 C -0.10341(15) 0.35375(9) 0.21507(13) 0.0261(5) Uani 1 1 d . . . . .
H57 H -0.135057 0.321944 0.200749 0.031 Uiso 1 1 calc R U . . .
C58 C -0.12353(16) 0.39217(10) 0.15954(15) 0.0347(6) Uani 1 1 d . . . . .
H58 H -0.166607 0.386254 0.106546 0.042 Uiso 1 1 calc R U . . .
C59 C -0.08173(17) 0.43929(10) 0.18003(16) 0.0414(7) Uani 1 1 d . . . . .
H59 H -0.098581 0.465832 0.141381 0.050 Uiso 1 1 calc R U . . .
C60 C -0.01535(16) 0.44892(9) 0.25607(15) 0.0332(6) Uani 1 1 d . . . . .
C61 C -0.02447(15) 0.31850(8) 0.35331(13) 0.0229(5) Uani 1 1 d . . . . .
H61 H 0.035852 0.325153 0.399683 0.027 Uiso 1 1 calc R U . . .
C62 C -0.01613(17) 0.26604(8) 0.31885(14) 0.0288(5) Uani 1 1 d . . . . .
H62A H -0.079334 0.255386 0.282087 0.043 Uiso 1 1 calc R U . . .
H62B H 0.007124 0.241401 0.362725 0.043 Uiso 1 1 calc R U . . .
H62C H 0.029175 0.267777 0.289702 0.043 Uiso 1 1 calc R U . . .
C63 C -0.10950(16) 0.31867(9) 0.38442(14) 0.0296(5) Uani 1 1 d . . . . .
H63A H -0.169621 0.313445 0.339393 0.044 Uiso 1 1 calc R U . . .
H63B H -0.111878 0.351414 0.409995 0.044 Uiso 1 1 calc R U . . .
H63C H -0.101089 0.291271 0.423649 0.044 Uiso 1 1 calc R U . . .
C64 C 0.02382(18) 0.50206(9) 0.27931(19) 0.0464(7) Uani 1 1 d . . . . .
H64 H 0.093134 0.498664 0.313336 0.056 Uiso 1 1 calc R U . . .
C65 C -0.0276(2) 0.52825(11) 0.3304(2) 0.0612(9) Uani 1 1 d . . . . .
H65A H -0.095449 0.533261 0.298102 0.092 Uiso 1 1 calc R U . . .
H65B H 0.002545 0.561276 0.348813 0.092 Uiso 1 1 calc R U . . .
H65C H -0.022629 0.506930 0.376933 0.092 Uiso 1 1 calc R U . . .
C66 C 0.0188(2) 0.53555(12) 0.2080(2) 0.0725(11) Uani 1 1 d . . . . .
H66A H 0.048877 0.517885 0.174159 0.109 Uiso 1 1 calc R U . . .
H66B H 0.052894 0.567505 0.227368 0.109 Uiso 1 1 calc R U . . .
H66C H -0.048573 0.542799 0.176614 0.109 Uiso 1 1 calc R U . . .
B1 B 0.27421(16) 0.32013(9) 0.32463(14) 0.0186(5) Uani 1 1 d . . . . .
Si2 Si 0.41386(4) 0.24102(2) 0.33781(4) 0.02366(14) Uani 1 1 d . . . . .
N2 N 0.08189(12) 0.41638(6) 0.38827(10) 0.0208(4) Uani 1 1 d . . . . .
C1A C -0.0563(6) 0.5893(3) -0.0384(5) 0.0135(14) Uani 0.25 1 d D U P B -1
H1AA H -0.007189 0.597521 -0.061849 0.020 Uiso 0.25 1 calc R U P B -1
H1AB H -0.070168 0.619480 -0.011929 0.020 Uiso 0.25 1 calc R U P B -1
H1AC H -0.115150 0.578161 -0.080873 0.020 Uiso 0.25 1 calc R U P B -1
C2A C -0.0212(5) 0.5484(3) 0.0207(4) 0.0148(13) Uani 0.25 1 d D U P B -1
H2AA H 0.038225 0.559571 0.063611 0.018 Uiso 0.25 1 calc R U P B -1
H2AB H -0.070036 0.540721 0.045567 0.018 Uiso 0.25 1 calc R U P B -1
O3A O -0.0018(6) 0.5038(3) -0.0164(3) 0.0112(12) Uani 0.25 1 d D U P B -1
C4A C 0.0239(6) 0.4617(3) 0.0357(5) 0.0171(14) Uani 0.25 1 d D U P B -1
H4AA H -0.029699 0.452958 0.054621 0.021 Uiso 0.25 1 calc R U P B -1
H4AB H 0.080839 0.470183 0.083024 0.021 Uiso 0.25 1 calc R U P B -1
C5A C 0.0459(6) 0.4176(3) -0.0075(6) 0.0210(16) Uani 0.25 1 d D U P B -1
H5AA H -0.009889 0.410071 -0.055331 0.032 Uiso 0.25 1 calc R U P B -1
H5AB H 0.060978 0.387848 0.027991 0.032 Uiso 0.25 1 calc R U P B -1
H5AC H 0.101276 0.425718 -0.023487 0.032 Uiso 0.25 1 calc R U P B -1

loop_
_atom_site_aniso_label
_atom_site_aniso_U_11
_atom_site_aniso_U_22
_atom_site_aniso_U_33
_atom_site_aniso_U_23
_atom_site_aniso_U_13
_atom_site_aniso_U_12
Si1 0.0230(3) 0.0161(3) 0.0186(3) -0.0002(2) 0.0109(2) -0.0004(2)
N1 0.0221(9) 0.0213(9) 0.0190(9) -0.0022(7) 0.0106(7) -0.0032(7)
C1 0.0162(10) 0.0191(10) 0.0156(10) 0.0010(8) 0.0057(8) 0.0000(8)
C2 0.0157(10) 0.0170(10) 0.0150(10) 0.0007(8) 0.0040(8) 0.0016(8)
Si3 0.0258(3) 0.0185(3) 0.0210(3) 0.0009(2) 0.0018(2) -0.0037(2)
C3 0.0172(10) 0.0183(11) 0.0158(10) 0.0001(8) 0.0038(8) 0.0010(8)
C4 0.0197(10) 0.0146(10) 0.0182(10) 0.0003(8) 0.0043(8) -0.0002(8)
C5 0.0264(12) 0.0191(11) 0.0284(12) 0.0035(9) 0.0117(10) -0.0012(9)
C6 0.0202(10) 0.0144(10) 0.0188(10) -0.0010(8) 0.0070(8) 0.0000(8)
C7 0.0334(13) 0.0300(13) 0.0257(12) -0.0053(10) 0.0199(10) -0.0056(10)
C8 0.0281(12) 0.0319(13) 0.0343(13) -0.0065(10) 0.0210(11) -0.0056(10)
C9 0.0266(12) 0.0385(14) 0.0243(12) -0.0038(10) 0.0022(10) 0.0059(10)
C10 0.0408(14) 0.0281(13) 0.0285(13) 0.0082(10) 0.0056(11) 0.0080(11)
C11 0.0397(14) 0.0236(13) 0.0373(14) -0.0004(10) 0.0078(11) 0.0111(11)
C12 0.0260(12) 0.0340(14) 0.0314(13) 0.0059(11) 0.0018(10) -0.0027(10)
C13 0.0385(14) 0.0252(13) 0.0334(13) 0.0001(10) 0.0041(11) -0.0096(11)
C14 0.0429(15) 0.0263(13) 0.0267(12) -0.0049(10) 0.0054(11) -0.0081(11)
C15 0.0190(10) 0.0166(10) 0.0189(10) -0.0054(8) 0.0062(8) -0.0015(8)
C16 0.0230(11) 0.0260(12) 0.0190(11) -0.0051(9) 0.0045(9) 0.0035(9)
C18 0.0232(11) 0.0271(12) 0.0196(11) -0.0084(9) 0.0079(9) -0.0005(9)
C19 0.0224(11) 0.0193(11) 0.0182(10) -0.0047(8) 0.0073(9) -0.0026(9)
C20 0.0192(10) 0.0172(10) 0.0209(11) -0.0022(8) 0.0068(9) 0.0006(8)
C17 0.0207(11) 0.0295(12) 0.0202(11) -0.0078(9) 0.0034(9) 0.0039(9)
C21 0.0256(12) 0.0541(15) 0.0249(11) -0.0115(11) 0.0046(9) 0.0175(11)
C22 0.026(3) 0.089(5) 0.033(4) -0.001(3) 0.012(3) 0.021(3)
C23 0.036(4) 0.070(4) 0.054(5) -0.038(4) 0.004(4) 0.021(3)
C24 0.024(4) 0.049(7) 0.030(3) -0.007(3) 0.002(2) 0.014(4)
C22B 0.044(5) 0.098(7) 0.033(4) -0.004(4) 0.017(3) 0.037(4)
C23B 0.036(4) 0.051(3) 0.056(7) -0.034(4) -0.001(4) 0.022(3)
C24B 0.023(4) 0.042(6) 0.027(3) -0.008(3) 0.006(2) 0.007(4)
C25 0.0286(12) 0.0236(12) 0.0191(11) -0.0005(9) 0.0101(9) 0.0020(9)
C26 0.0368(15) 0.0594(18) 0.0258(13) 0.0080(12) 0.0022(11) -0.0036(13)
C27 0.0527(17) 0.0582(18) 0.0308(14) 0.0092(13) 0.0225(13) 0.0173(14)
C28 0.078(2) 0.0264(14) 0.0303(14) 0.0038(11) 0.0168(14) 0.0113(14)
C29 0.0211(10) 0.0160(10) 0.0141(9) -0.0032(8) 0.0084(8) -0.0009(8)
C30 0.0234(11) 0.0156(10) 0.0160(10) -0.0015(8) 0.0079(8) 0.0018(8)
C31 0.0244(11) 0.0208(11) 0.0178(10) -0.0028(8) 0.0111(9) -0.0017(9)
C32 0.0325(12) 0.0187(11) 0.0232(11) -0.0002(9) 0.0168(10) -0.0033(9)
C33 0.0328(12) 0.0177(11) 0.0187(10) 0.0001(8) 0.0136(9) 0.0020(9)
C34 0.0215(10) 0.0197(11) 0.0169(10) -0.0003(8) 0.0094(8) 0.0021(8)
C35 0.0253(12) 0.0282(12) 0.0278(12) -0.0018(10) 0.0137(10) -0.0050(10)
C36 0.0233(12) 0.0421(15) 0.0377(14) 0.0042(11) 0.0149(11) 0.0020(11)
C37 0.0338(14) 0.0504(16) 0.0338(13) 0.0035(12) 0.0226(11) 0.0016(12)
C38 0.0323(14) 0.0414(16) 0.0523(17) -0.0108(13) 0.0190(12) -0.0133(12)
C39 0.0397(13) 0.0199(11) 0.0249(11) 0.0055(9) 0.0167(10) 0.0087(10)
C40 0.080(2) 0.0360(16) 0.0243(13) 0.0028(11) 0.0000(14) 0.0256(15)
C41 0.069(2) 0.0278(14) 0.069(2) 0.0215(13) 0.0493(17) 0.0170(13)
C42 0.0343(13) 0.0202(11) 0.0320(12) 0.0019(10) 0.0165(10) 0.0065(10)
C43 0.0241(11) 0.0257(12) 0.0170(10) -0.0052(9) 0.0105(9) -0.0060(9)
C44 0.0349(13) 0.0280(12) 0.0204(11) -0.0081(9) 0.0149(10) -0.0070(10)
C45 0.0415(14) 0.0326(14) 0.0286(13) -0.0111(10) 0.0184(11) -0.0151(11)
C46 0.0308(13) 0.0476(16) 0.0286(13) -0.0167(12) 0.0128(11) -0.0155(12)
C47 0.0269(12) 0.0439(15) 0.0230(12) -0.0097(10) 0.0079(10) -0.0037(11)
C48 0.0260(12) 0.0314(13) 0.0187(11) -0.0072(9) 0.0096(9) -0.0032(10)
C49 0.0409(14) 0.0244(12) 0.0280(12) -0.0058(10) 0.0154(11) -0.0046(10)
C50 0.0520(17) 0.0427(16) 0.0373(15) -0.0058(12) 0.0219(13) 0.0061(13)
C51 0.0669(19) 0.0248(13) 0.0410(15) 0.0017(11) 0.0299(14) -0.0008(12)
C52 0.0288(12) 0.0306(13) 0.0215(11) -0.0021(10) 0.0026(10) 0.0010(10)
C53 0.0502(16) 0.0418(16) 0.0273(13) 0.0027(11) 0.0079(12) -0.0072(13)
C54 0.0378(15) 0.0418(16) 0.0370(15) -0.0086(12) 0.0033(12) 0.0109(12)
C55 0.0161(10) 0.0254(12) 0.0261(11) 0.0018(9) 0.0076(9) 0.0001(9)
C56 0.0177(10) 0.0242(12) 0.0246(11) 0.0009(9) 0.0094(9) -0.0008(9)
C57 0.0193(11) 0.0323(13) 0.0253(12) 0.0011(10) 0.0058(9) -0.0029(9)
C58 0.0219(12) 0.0474(16) 0.0295(13) 0.0121(11) 0.0019(10) -0.0037(11)
C59 0.0247(13) 0.0446(16) 0.0466(16) 0.0262(13) 0.0019(11) -0.0021(11)
C60 0.0173(11) 0.0309(13) 0.0488(15) 0.0113(11) 0.0082(11) -0.0015(10)
C61 0.0214(11) 0.0251(12) 0.0216(11) 0.0012(9) 0.0067(9) -0.0029(9)
C62 0.0318(13) 0.0240(12) 0.0298(12) 0.0013(10) 0.0098(10) -0.0022(10)
C63 0.0279(12) 0.0347(13) 0.0281(12) 0.0010(10) 0.0121(10) -0.0062(10)
C64 0.0221(13) 0.0250(14) 0.081(2) 0.0139(14) 0.0032(13) 0.0005(10)
C65 0.0374(16) 0.0312(16) 0.100(3) -0.0064(16) 0.0049(17) -0.0003(13)
C66 0.0412(17) 0.0376(17) 0.131(3) 0.042(2) 0.0198(19) 0.0008(14)
B1 0.0148(11) 0.0202(12) 0.0171(11) 0.0000(9) 0.0009(9) -0.0004(9)
Si2 0.0259(3) 0.0204(3) 0.0206(3) 0.0009(2) 0.0028(2) 0.0054(2)
N2 0.0189(9) 0.0215(9) 0.0247(9) -0.0023(7) 0.0111(7) -0.0023(7)
C1A 0.013(3) 0.013(3) 0.014(3) -0.002(3) 0.005(3) -0.003(2)
C2A 0.010(3) 0.018(2) 0.015(3) 0.001(2) 0.004(3) -0.002(2)
O3A 0.010(2) 0.016(2) 0.009(4) 0.006(2) 0.004(3) -0.0002(18)
C4A 0.013(3) 0.020(3) 0.016(3) 0.010(3) 0.002(3) 0.000(2)
C5A 0.024(4) 0.020(3) 0.018(4) 0.011(3) 0.005(3) 0.005(3)

loop_
_atom_type_symbol
_atom_type_description
_atom_type_scat_dispersion_real
_atom_type_scat_dispersion_imag
_atom_type_scat_source
C C 0.0033 0.0016 'International Tables Vol C Tables 4.2.6.8 and 6.1.1.4'
B B 0.0013 0.0007 'International Tables Vol C Tables 4.2.6.8 and 6.1.1.4'
N N 0.0061 0.0033 'International Tables Vol C Tables 4.2.6.8 and 6.1.1.4'
Si Si 0.0817 0.0704 'International Tables Vol C Tables 4.2.6.8 and 6.1.1.4'
H H 0.0000 0.0000 'International Tables Vol C Tables 4.2.6.8 and 6.1.1.4'
O O 0.0106 0.0060 'International Tables Vol C Tables 4.2.6.8 and 6.1.1.4'

loop_
_geom_angle_atom_site_label_1
_geom_angle_atom_site_label_2
_geom_angle_atom_site_label_3
_geom_angle
_geom_angle_site_symmetry_1
_geom_angle_site_symmetry_3
_geom_angle_publ_flag
C1 Si1 C6 107.42(9) . . ?
C6 N1 C7 110.86(17) . . ?
C6 N1 C43 125.55(16) . . ?
C7 N1 C43 122.69(17) . . ?
C2 C1 B1 104.79(17) . . ?
C2 C1 Si1 119.40(14) . . ?
B1 C1 Si1 135.62(15) . . ?
C3 C2 C1 113.46(17) . . ?
C3 C2 C29 121.67(17) . . ?
C1 C2 C29 124.77(17) . . ?
C12 Si3 C14 106.34(11) . . ?
C12 Si3 C13 109.94(11) . . ?
C14 Si3 C13 105.10(11) . . ?
C12 Si3 C4 108.79(10) . . ?
C14 Si3 C4 114.41(10) . . ?
C13 Si3 C4 112.04(10) . . ?
C2 C3 C15 121.22(18) . . ?
C2 C3 C4 112.63(17) . . ?
C15 C3 C4 125.74(17) . . ?
C3 C4 B1 100.91(16) . . ?
C3 C4 Si2 113.90(14) . . ?
B1 C4 Si2 111.32(14) . . ?
C3 C4 Si3 108.53(13) . . ?
B1 C4 Si3 106.19(13) . . ?
Si2 C4 Si3 114.84(10) . . ?
N1 C6 N2 104.51(16) . . ?
N1 C6 Si1 121.37(14) . . ?
N2 C6 Si1 131.09(15) . . ?
C8 C7 N1 107.18(19) . . ?
C7 C8 N2 107.21(19) . . ?
C20 C15 C16 117.82(18) . . ?
C20 C15 C3 117.77(17) . . ?
C16 C15 C3 124.35(18) . . ?
C17 C16 C15 122.1(2) . . ?
C19 C18 C17 121.85(19) . . ?
C20 C19 C18 117.84(19) . . ?
C20 C19 C25 118.84(18) . . ?
C18 C19 C25 123.32(18) . . ?
C15 C20 C19 122.47(19) . . ?
C16 C17 C18 117.95(19) . . ?
C16 C17 C21 121.26(19) . . ?
C18 C17 C21 120.78(19) . . ?
C22B C21 C24B 111.2(9) . . ?
C23 C21 C24 111.8(8) . . ?
C23 C21 C17 112.0(5) . . ?
C22B C21 C17 115.7(5) . . ?
C24B C21 C17 112.3(9) . . ?
C24 C21 C17 111.6(8) . . ?
C23 C21 C22 108.9(4) . . ?
C24 C21 C22 105.0(7) . . ?
C17 C21 C22 107.2(4) . . ?
C22B C21 C23B 106.2(5) . . ?
C24B C21 C23B 105.0(9) . . ?
C17 C21 C23B 105.5(5) . . ?
C27 C25 C28 108.8(2) . . ?
C27 C25 C26 107.6(2) . . ?
C28 C25 C26 108.8(2) . . ?
C27 C25 C19 113.17(18) . . ?
C28 C25 C19 109.16(18) . . ?
C26 C25 C19 109.23(18) . . ?
C34 C29 C30 118.17(18) . . ?
C34 C29 C2 123.48(18) . . ?
C30 C29 C2 118.35(17) . . ?
C31 C30 C29 122.27(19) . . ?
C30 C31 C32 117.89(19) . . ?
C30 C31 C35 122.59(19) . . ?
C32 C31 C35 119.50(18) . . ?
C33 C32 C31 122.03(19) . . ?
C32 C33 C34 118.01(19) . . ?
C32 C33 C39 122.40(19) . . ?
C34 C33 C39 119.58(19) . . ?
C29 C34 C33 121.54(19) . . ?
C36 C35 C31 112.16(18) . . ?
C36 C35 C37 108.16(19) . . ?
C31 C35 C37 108.61(18) . . ?
C36 C35 C38 108.0(2) . . ?
C31 C35 C38 109.89(18) . . ?
C37 C35 C38 109.99(19) . . ?
C40 C39 C42 109.5(2) . . ?
C40 C39 C33 109.42(18) . . ?
C42 C39 C33 108.75(17) . . ?
C40 C39 C41 108.2(2) . . ?
C42 C39 C41 108.09(19) . . ?
C33 C39 C41 112.8(2) . . ?
C48 C43 C44 123.1(2) . . ?
C48 C43 N1 119.01(18) . . ?
C44 C43 N1 117.78(19) . . ?
C45 C44 C43 116.9(2) . . ?
C45 C44 C49 120.2(2) . . ?
C43 C44 C49 122.9(2) . . ?
C46 C45 C44 121.3(2) . . ?
C45 C46 C47 120.3(2) . . ?
C46 C47 C48 121.5(2) . . ?
C47 C48 C43 116.9(2) . . ?
C47 C48 C52 119.9(2) . . ?
C43 C48 C52 123.12(19) . . ?
C44 C49 C50 111.55(19) . . ?
C44 C49 C51 112.1(2) . . ?
C50 C49 C51 110.3(2) . . ?
C48 C52 C53 111.31(19) . . ?
C48 C52 C54 110.1(2) . . ?
C53 C52 C54 111.6(2) . . ?
C56 C55 C60 122.8(2) . . ?
C56 C55 N2 119.64(18) . . ?
C60 C55 N2 117.54(19) . . ?
C55 C56 C57 117.2(2) . . ?
C55 C56 C61 124.14(19) . . ?
C57 C56 C61 118.53(19) . . ?
C58 C57 C56 121.0(2) . . ?
C57 C58 C59 120.5(2) . . ?
C58 C59 C60 121.5(2) . . ?
C59 C60 C55 116.7(2) . . ?
C59 C60 C64 120.5(2) . . ?
C55 C60 C64 122.7(2) . . ?
C56 C61 C62 112.46(18) . . ?
C56 C61 C63 109.82(18) . . ?
C62 C61 C63 109.55(18) . . ?
C60 C64 C66 113.8(3) . . ?
C60 C64 C65 110.7(2) . . ?
C66 C64 C65 109.9(2) . . ?
C1 B1 C5 125.27(19) . . ?
C1 B1 C4 108.12(17) . . ?
C5 B1 C4 126.62(19) . . ?
C9 Si2 C10 106.49(11) . . ?
C9 Si2 C11 110.21(11) . . ?
C10 Si2 C11 102.53(11) . . ?
C9 Si2 C4 108.58(10) . . ?
C10 Si2 C4 114.63(10) . . ?
C11 Si2 C4 114.05(10) . . ?
C6 N2 C8 110.22(17) . . ?
C6 N2 C55 125.72(17) . . ?
C8 N2 C55 123.70(17) . . ?
O3A C2A C1A 110.6(6) . . ?
C4A O3A C2A 113.3(5) . . ?
O3A C4A C5A 109.4(6) . . ?

loop_
_geom_bond_atom_site_label_1
_geom_bond_atom_site_label_2
_geom_bond_distance
_geom_bond_site_symmetry_2
_geom_bond_publ_flag
Si1 C1 1.784(2) . ?
Si1 C6 1.973(2) . ?
N1 C6 1.359(2) . ?
N1 C7 1.385(3) . ?
N1 C43 1.451(3) . ?
C1 C2 1.477(3) . ?
C1 B1 1.537(3) . ?
C2 C3 1.361(3) . ?
C2 C29 1.493(3) . ?
Si3 C12 1.870(2) . ?
Si3 C14 1.873(2) . ?
Si3 C13 1.875(2) . ?
Si3 C4 1.898(2) . ?
C3 C15 1.491(3) . ?
C3 C4 1.539(3) . ?
C4 B1 1.603(3) . ?
C4 Si2 1.888(2) . ?
C5 B1 1.580(3) . ?
C6 N2 1.367(3) . ?
C7 C8 1.334(3) . ?
C8 N2 1.393(3) . ?
C9 Si2 1.872(2) . ?
C10 Si2 1.877(2) . ?
C11 Si2 1.883(2) . ?
C15 C20 1.389(3) . ?
C15 C16 1.395(3) . ?
C16 C17 1.393(3) . ?
C18 C19 1.394(3) . ?
C18 C17 1.400(3) . ?
C19 C20 1.393(3) . ?
C19 C25 1.533(3) . ?
C17 C21 1.536(3) . ?
C21 C23 1.475(7) . ?
C21 C22B 1.484(8) . ?
C21 C24B 1.518(9) . ?
C21 C24 1.524(8) . ?
C21 C22 1.598(7) . ?
C21 C23B 1.612(8) . ?
C25 C27 1.518(3) . ?
C25 C28 1.529(3) . ?
C25 C26 1.532(3) . ?
C29 C34 1.388(3) . ?
C29 C30 1.397(3) . ?
C30 C31 1.379(3) . ?
C31 C32 1.401(3) . ?
C31 C35 1.529(3) . ?
C32 C33 1.386(3) . ?
C33 C34 1.403(3) . ?
C33 C39 1.533(3) . ?
C35 C36 1.527(3) . ?
C35 C37 1.531(3) . ?
C35 C38 1.535(3) . ?
C39 C40 1.523(3) . ?
C39 C42 1.526(3) . ?
C39 C41 1.536(3) . ?
C43 C48 1.394(3) . ?
C43 C44 1.407(3) . ?
C44 C45 1.394(3) . ?
C44 C49 1.519(3) . ?
C45 C46 1.376(4) . ?
C46 C47 1.377(3) . ?
C47 C48 1.394(3) . ?
C48 C52 1.513(3) . ?
C49 C50 1.529(3) . ?
C49 C51 1.532(3) . ?
C52 C53 1.530(3) . ?
C52 C54 1.533(3) . ?
C55 C56 1.398(3) . ?
C55 C60 1.406(3) . ?
C55 N2 1.454(3) . ?
C56 C57 1.399(3) . ?
C56 C61 1.514(3) . ?
C57 C58 1.371(3) . ?
C58 C59 1.378(4) . ?
C59 C60 1.392(4) . ?
C60 C64 1.515(3) . ?
C61 C62 1.532(3) . ?
C61 C63 1.541(3) . ?
C64 C66 1.523(4) . ?
C64 C65 1.534(4) . ?
C1A C2A 1.467(10) . ?
C2A O3A 1.423(9) . ?
O3A C4A 1.408(9) . ?
C4A C5A 1.488(10) . ?
